data_1515068
loop_
_publ_author_name
'Johnston, Priscilla'
'Braybrook, Carl'
'Saito, Kei'

_publ_section_title
;
 Topochemical photo-reversible polymerization of a bioinspired monomer and
 its recovery and repolymerization after photo-depolymerization
;
_journal_issue 7
_journal_name_full 'Chemical Science'
_journal_page_first 2301
_journal_paper_doi 10.1039/c2sc20380d
_journal_volume 3
_journal_year 2012
_chemical_formula_moiety 'C20 H28 N6 O6, H2 O'
_chemical_formula_sum 'C20 H30 N6 O7'
_chemical_formula_weight 466.50
_chemical_name_common 'Butyl-linked bis-thymine propamide'
_chemical_name_systematic
;
Butyl-linked bis-thymine propamide
;
_space_group_IT_number 86
_symmetry_cell_setting tetragonal
_symmetry_space_group_name_Hall '-P 4bc'
_symmetry_space_group_name_H-M 'P 42/n :2'
_atom_sites_solution_hydrogens geom
_atom_sites_solution_primary direct
_atom_sites_solution_secondary difmap
_audit_creation_method SHELXL-97
_cell_angle_alpha 90.00
_cell_angle_beta 90.00
_cell_angle_gamma 90.00
_cell_formula_units_Z 4
_cell_length_a 22.260(3)
_cell_length_b 22.260(3)
_cell_length_c 4.7700(10)
_cell_measurement_temperature 100(2)
_cell_volume 2363.6(7)
_computing_cell_refinement XDS
_computing_data_collection 'Blu Ice'
_computing_data_reduction XDS
_computing_molecular_graphics X-Seed
_computing_publication_material CIFTAB
_computing_structure_refinement 'SHELXL-97 (Sheldrick, 1997)'
_computing_structure_solution 'SHELXS-97 (Sheldrick, 1990)'
_diffrn_ambient_temperature 100(2)
_diffrn_measured_fraction_theta_full 1.000
_diffrn_measured_fraction_theta_max 1.000
_diffrn_measurement_device_type '\f goniostat with quantum 210r detector'
_diffrn_measurement_method 'f scan'
_diffrn_radiation_monochromator 'silicon double crystal'
_diffrn_radiation_source 'MX1 Beamline, Australian Synchrotron'
_diffrn_radiation_type synchrotron
_diffrn_radiation_wavelength 0.710702
_diffrn_reflns_av_R_equivalents 0.1751
_diffrn_reflns_av_sigmaI/netI 0.0555
_diffrn_reflns_limit_h_max 26
_diffrn_reflns_limit_h_min -26
_diffrn_reflns_limit_k_max 26
_diffrn_reflns_limit_k_min -26
_diffrn_reflns_limit_l_max 5
_diffrn_reflns_limit_l_min -5
_diffrn_reflns_number 28507
_diffrn_reflns_theta_full 24.99
_diffrn_reflns_theta_max 24.99
_diffrn_reflns_theta_min 1.29
_exptl_absorpt_coefficient_mu 0.100
_exptl_absorpt_correction_T_max 0.9990
_exptl_absorpt_correction_T_min 0.9980
_exptl_crystal_colour Colourless
_exptl_crystal_density_diffrn 1.311
_exptl_crystal_density_method 'not measured'
_exptl_crystal_description Needle
_exptl_crystal_F_000 992
_exptl_crystal_size_max 0.025
_exptl_crystal_size_mid 0.005
_exptl_crystal_size_min 0.005
_refine_diff_density_max 0.322
_refine_diff_density_min -0.244
_refine_diff_density_rms 0.063
_refine_ls_extinction_method none
_refine_ls_goodness_of_fit_ref 1.072
_refine_ls_hydrogen_treatment mixed
_refine_ls_matrix_type full
_refine_ls_number_parameters 171
_refine_ls_number_reflns 2084
_refine_ls_number_restraints 15
_refine_ls_restrained_S_all 1.076
_refine_ls_R_factor_all 0.0844
_refine_ls_R_factor_gt 0.0574
_refine_ls_shift/su_max 0.000
_refine_ls_shift/su_mean 0.000
_refine_ls_structure_factor_coef Fsqd
_refine_ls_weighting_details 'calc w=1/[\s^2^(Fo^2^)+(0.0864P)^2^+1.1368P] where P=(Fo^2^+2Fc^2^)/3'
_refine_ls_weighting_scheme calc
_refine_ls_wR_factor_gt 0.1452
_refine_ls_wR_factor_ref 0.1613
_reflns_number_gt 1532
_reflns_number_total 2084
_reflns_threshold_expression >2sigma(I)
_cod_data_source_file c2sc20380d.txt
_cod_data_source_block Compound3
_cod_original_sg_symbol_H-M P42/n
_cod_database_code 1515068

loop_
_symmetry_equiv_pos_as_xyz
'x, y, z'
'-y, x+1/2, z+1/2'
'-x+1/2, -y+1/2, z'
'y+1/2, -x, z+1/2'
'-x, -y, -z'
'y, -x-1/2, -z-1/2'
'x-1/2, y-1/2, -z'
'-y-1/2, x, -z-1/2'

loop_
_atom_site_label
_atom_site_type_symbol
_atom_site_fract_x
_atom_site_fract_y
_atom_site_fract_z
_atom_site_U_iso_or_equiv
_atom_site_adp_type
_atom_site_occupancy
_atom_site_symmetry_multiplicity
_atom_site_calc_flag
_atom_site_refinement_flags
_atom_site_disorder_assembly
_atom_site_disorder_group
O1 O 0.63200(8) 0.39808(8) -0.3428(4) 0.0238(5) Uani 1 1 d . . .
O2 O 0.49535(8) 0.35009(9) 0.3335(4) 0.0272(5) Uani 1 1 d . . .
N3 N 0.53384(9) 0.27495(10) 0.0646(5) 0.0209(5) Uani 1 1 d . . .
N4 N 0.56419(9) 0.37434(9) -0.0016(4) 0.0172(5) Uani 1 1 d . . .
C5 C 0.60372(11) 0.35904(11) -0.2177(5) 0.0172(6) Uani 1 1 d . . .
C6 C 0.57436(12) 0.25722(12) -0.1364(6) 0.0205(6) Uani 1 1 d . . .
H6 H 0.5775 0.2156 -0.1780 0.025 Uiso 1 1 calc R . .
C7 C 0.55822(12) 0.43833(11) 0.0790(6) 0.0218(6) Uani 1 1 d . . .
H7A H 0.5944 0.4605 0.0170 0.026 Uiso 1 1 calc R . .
H7B H 0.5559 0.4413 0.2858 0.026 Uiso 1 1 calc R . .
C8 C 0.52877(11) 0.33412(12) 0.1442(6) 0.0194(6) Uani 1 1 d . . .
C9 C 0.65442(12) 0.27589(12) -0.4908(6) 0.0223(6) Uani 1 1 d . . .
H9A H 0.6951 0.2825 -0.4186 0.033 Uiso 1 1 calc R . .
H9B H 0.6488 0.2992 -0.6629 0.033 Uiso 1 1 calc R . .
H9C H 0.6488 0.2331 -0.5314 0.033 Uiso 1 1 calc R . .
C10 C 0.50298(12) 0.46738(11) -0.0485(6) 0.0213(6) Uani 1 1 d . . .
H10A H 0.4667 0.4446 0.0076 0.026 Uiso 1 1 calc R . .
H10B H 0.5060 0.4662 -0.2555 0.026 Uiso 1 1 calc R . .
C11 C 0.49568(12) 0.23000(12) 0.2028(6) 0.0254(7) Uani 1 1 d . . .
H11A H 0.4855 0.2442 0.3936 0.031 Uiso 1 1 calc R . .
H11B H 0.5185 0.1920 0.2220 0.031 Uiso 1 1 calc R . .
C12 C 0.60952(11) 0.29548(11) -0.2761(5) 0.0173(6) Uani 1 1 d . . .
C13 C 0.43839(16) 0.21785(15) 0.0437(7) 0.0387(8) Uani 1 1 d . . .
H13A H 0.4475 0.2113 -0.1572 0.046 Uiso 1 1 calc R . .
H13B H 0.4111 0.2528 0.0593 0.046 Uiso 1 1 calc R . .
O14 O 0.40824(14) 0.15438(12) 0.4199(5) 0.0661(9) Uani 1 1 d U . .
N15 N 0.38489(13) 0.12417(13) -0.0149(6) 0.0385(7) Uani 1 1 d . . .
C16 C 0.40846(16) 0.16239(15) 0.1655(7) 0.0401(8) Uani 1 1 d . . .
H1 H 0.3887(15) 0.1295(16) -0.196(8) 0.041(10) Uiso 1 1 d . . .
H4 H 0.3740(19) 0.089(2) 0.061(9) 0.071(14) Uiso 1 1 d . . .
O3 O 0.2570(15) 0.2384(8) 0.481(5) 0.34(2) Uani 0.50 1 d PDU A -1
H1W H 0.275(4) 0.205(3) 0.421(16) 0.09(3) Uiso 0.50 1 d PD B -1
H4W H 0.260(5) 0.237(5) 0.666(5) 0.04(3) Uiso 0.50 1 d PD C -1

loop_
_atom_site_aniso_label
_atom_site_aniso_U_11
_atom_site_aniso_U_22
_atom_site_aniso_U_33
_atom_site_aniso_U_23
_atom_site_aniso_U_13
_atom_site_aniso_U_12
O1 0.0220(10) 0.0197(10) 0.0297(11) 0.0017(8) 0.0052(8) -0.0054(8)
O2 0.0239(10) 0.0308(11) 0.0270(11) 0.0029(9) 0.0066(9) 0.0084(8)
N3 0.0162(11) 0.0191(11) 0.0276(13) 0.0059(10) 0.0041(9) 0.0014(9)
N4 0.0185(11) 0.0139(11) 0.0191(12) -0.0013(9) 0.0012(9) 0.0021(8)
C5 0.0130(12) 0.0200(13) 0.0186(14) 0.0008(11) -0.0036(10) -0.0016(10)
C6 0.0201(13) 0.0164(13) 0.0250(14) 0.0008(11) -0.0009(11) 0.0038(10)
C7 0.0253(14) 0.0164(13) 0.0236(14) -0.0040(11) -0.0009(12) 0.0014(11)
C8 0.0165(13) 0.0203(14) 0.0215(14) 0.0033(11) -0.0012(12) 0.0056(10)
C9 0.0194(13) 0.0221(14) 0.0254(15) -0.0019(12) 0.0004(11) 0.0006(11)
C10 0.0265(14) 0.0165(14) 0.0210(13) -0.0015(11) 0.0013(12) 0.0030(11)
C11 0.0225(14) 0.0209(14) 0.0329(17) 0.0112(12) 0.0070(12) 0.0034(11)
C12 0.0148(12) 0.0177(13) 0.0194(13) -0.0003(11) -0.0036(11) 0.0020(10)
C13 0.052(2) 0.0365(18) 0.0275(17) 0.0055(14) -0.0048(15) -0.0261(16)
O14 0.113(2) 0.0640(18) 0.0219(12) 0.0069(12) 0.0012(14) -0.0602(17)
N15 0.0567(19) 0.0355(16) 0.0234(15) 0.0048(13) 0.0011(13) -0.0278(14)
C16 0.052(2) 0.0422(19) 0.0261(17) 0.0068(15) 0.0030(15) -0.0261(16)
O3 0.18(2) 0.070(17) 0.77(6) -0.02(3) 0.03(5) 0.066(13)

loop_
_atom_type_symbol
_atom_type_description
_atom_type_scat_dispersion_real
_atom_type_scat_dispersion_imag
_atom_type_scat_source
C C 0.0033 0.0016 'International Tables Vol C Tables 4.2.6.8 and 6.1.1.4'
H H 0.0000 0.0000 'International Tables Vol C Tables 4.2.6.8 and 6.1.1.4'
N N 0.0061 0.0033 'International Tables Vol C Tables 4.2.6.8 and 6.1.1.4'
O O 0.0106 0.0060 'International Tables Vol C Tables 4.2.6.8 and 6.1.1.4'

loop_
_geom_angle_atom_site_label_1
_geom_angle_atom_site_label_2
_geom_angle_atom_site_label_3
_geom_angle
_geom_angle_site_symmetry_3
C6 N3 C8 121.5(2) .
C6 N3 C11 119.8(2) .
C8 N3 C11 118.7(2) .
C8 N4 C5 125.0(2) .
C8 N4 C7 116.2(2) .
C5 N4 C7 118.8(2) .
O1 C5 N4 120.6(2) .
O1 C5 C12 123.5(2) .
N4 C5 C12 115.9(2) .
C12 C6 N3 123.3(2) .
N4 C7 C10 112.3(2) .
O2 C8 N3 122.2(2) .
O2 C8 N4 122.1(2) .
N3 C8 N4 115.8(2) .
C7 C10 C10 110.7(3) 5_665
N3 C11 C13 112.7(2) .
C6 C12 C5 118.4(2) .
C6 C12 C9 123.2(2) .
C5 C12 C9 118.4(2) .
C11 C13 C16 108.9(3) .
O14 C16 N15 123.4(3) .
O14 C16 C13 119.9(3) .
N15 C16 C13 116.7(3) .

loop_
_geom_bond_atom_site_label_1
_geom_bond_atom_site_label_2
_geom_bond_distance
_geom_bond_site_symmetry_2
O1 C5 1.228(3) .
O2 C8 1.222(3) .
N3 C6 1.374(3) .
N3 C8 1.375(3) .
N3 C11 1.469(3) .
N4 C8 1.381(3) .
N4 C5 1.397(3) .
N4 C7 1.481(3) .
C5 C12 1.448(4) .
C6 C12 1.335(4) .
C7 C10 1.517(4) .
C9 C12 1.496(4) .
C10 C10 1.530(5) 5_665
C11 C13 1.508(4) .
C13 C16 1.518(4) .
O14 C16 1.226(4) .
N15 C16 1.319(4) .
